data_2003244
loop_
_publ_author_name
'Tu, J.-M.'
'Keszler, D. A.'

_publ_section_title
;
 SrKB~5~O~9~
;
_journal_issue 3
_journal_name_full 'Acta Crystallographica Section C'
_journal_page_first 341
_journal_page_last 343
_journal_paper_doi 10.1107/S0108270194007493
_journal_volume 51
_journal_year 1995
_chemical_compound_source 'grown from a melt of composition 1SrO:1K~2~O:4B~2'
_chemical_formula_sum 'B5 K O9 Sr'
_chemical_formula_weight 324.76
_space_group_IT_number 14
_symmetry_cell_setting monoclinic
_symmetry_space_group_name_Hall '-P 2ybc'
_symmetry_space_group_name_H-M 'P 1 21/c 1'
_atom_type_scat_source IntTabIV
_cell_angle_alpha 90
_cell_angle_beta 93.00(1)
_cell_angle_gamma 90
_cell_formula_units_Z 4
_cell_length_a 6.676(1)
_cell_length_b 7.969(2)
_cell_length_c 14.259(2)
_cell_measurement_reflns_used 19
_cell_measurement_temperature 296
_cell_measurement_theta_max 18
_cell_measurement_theta_min 15
_cell_volume 757.6(2)
_diffrn_measurement_device 'Rigaku AFC-6R'
_diffrn_measurement_method \w-2\q
_diffrn_radiation_type MoK\a
_diffrn_radiation_wavelength 0.71069
_diffrn_reflns_av_R_equivalents 0.058
_diffrn_reflns_limit_h_max 9
_diffrn_reflns_limit_h_min 0
_diffrn_reflns_limit_k_max 11
_diffrn_reflns_limit_k_min 0
_diffrn_reflns_limit_l_max 20
_diffrn_reflns_limit_l_min -20
_diffrn_reflns_number 2544
_diffrn_reflns_theta_max 37.5
_diffrn_standards_decay_% 'approx. 5.0'
_diffrn_standards_interval_count 200
_diffrn_standards_number 3
_exptl_absorpt_coefficient_mu 7.479
_exptl_absorpt_correction_T_max 1.00
_exptl_absorpt_correction_T_min 0.73
_exptl_absorpt_correction_type 'empirical (DIFABS; Walker & Stuart, 1983)'
_exptl_crystal_colour colorless
_exptl_crystal_density_diffrn 2.847
_exptl_crystal_description plate
_exptl_crystal_size_max 0.10(2)
_exptl_crystal_size_mid 0.06(2)
_exptl_crystal_size_min 0.03(2)
_refine_diff_density_max 0.87
_refine_diff_density_min 0.71
_refine_ls_extinction_coef 0.78E-7(3)
_refine_ls_extinction_method 'Zachariasen (1967)'
_refine_ls_goodness_of_fit_obs 1.27
_refine_ls_number_parameters 145
_refine_ls_number_reflns 1471
_refine_ls_R_factor_obs 0.044
_refine_ls_shift/esd_max 0.03
_refine_ls_structure_factor_coef F
_refine_ls_weighting_details 'w = 1/\s^2^(F~o~)'
_refine_ls_weighting_scheme calc
_refine_ls_wR_factor_obs 0.048
_reflns_number_observed 1471
_reflns_number_total 2364
_reflns_observed_criterion F~o~^2^>=3\s(F~o~^2^)
_cod_data_source_file br1081.cif
_cod_data_source_block br1081_structure_1_of_1
_cod_depositor_comments
;
The following automatic conversions were performed:

'_refine_ls_weighting_scheme' value '1/\s^2^(F~o~)' was changed to
'calc'. New tag '_refine_ls_weighting_details' was created. The value
of the new tag was set to 'w = 1/\s^2^(F~o~)'.

Automatic conversion script
Id: cif_fix_values 3143 2015-03-26 13:38:13Z robertas 
;
_cod_original_sg_symbol_H-M 'P 21/c'
_cod_database_code 2003244

loop_
_symmetry_equiv_pos_as_xyz
x,y,z
x,1/2-y,1/2+z
-x,-y,-z
-x,1/2+y,1/2-z

loop_
_atom_site_label
_atom_site_fract_x
_atom_site_fract_y
_atom_site_fract_z
_atom_site_U_iso_or_equiv
Sr .9218(1) .0151(9) .2392(4) 0.0095(3)
K .5022(2) -.1540(2) .4007(1) 0.0175(6)
O1 .0917(6) -.2020(6) .3467(3) 0.015(3)
O2 .3608(6) .1784(6) .4131(3) 0.014(3)
O3 .8729(6) -.1729(6) .4726(3) 0.017(3)
O4 .6717(6) .1674(6) .3420(3) 0.013(3)
O5 .2223(6) -.0468(6) .1353(3) 0.013(3)
O6 .2089(6) -.2678(6) .5026(3) 0.017(3)
O7 .0191(6) .2366(6) .3690(3) 0.014(3)
O8 .5547(6) -.0999(6) .1974(3) 0.017(3)
O9 .3591(6) .1312(6) .2470(3) 0.015(3)
B1 .383(1) -.007(1) .1942(4) 0.014(3)
B2 .807(1) .2799(9) .3975(5) 0.014(3)
B3 .463(1) .215(1) .3270(5) 0.013(4)
B4 .833(1) -.1979(9) .5644(5) 0.015(4)
B5 .062(1) -.217(1) .4387(5) 0.015(4)

loop_
_geom_angle_atom_site_label_1
_geom_angle_atom_site_label_2
_geom_angle_atom_site_label_3
_geom_angle_site_symmetry_1
_geom_angle_site_symmetry_3
_geom_angle
_geom_angle_publ_flag
O1 Sr O4 1_655 . 105.9(9) yes
O1 Sr O5 1_655 1_655 83.1(2) yes
O1 Sr O7 1_655 1_655 86.90(10) yes
O1 Sr O8 1_655 . 106.10(10) yes
O4 Sr O5 . 1_655 162.40(10) yes
O4 Sr O7 . 1_655 54.90(10) yes
O5 Sr O7 1_655 1_655 111.10(10) yes
O5 Sr O8 1_655 . 122.40(10) yes
O7 Sr O8 1_655 . 125.80(10) yes
O7 Sr O9 4_645 1_455 94.6(2) yes
O5 B1 O8 . . 121.7(6) yes
O8 B1 O9 . . 123.4(5) yes
O4 B2 O6 . 3_656 114.7(5) yes
O5 B2 O6 4_655 3_656 111.4(5) yes
O6 B2 O7 3_656 1_655 111.2(5) yes
O2 B3 O8 . . 116.1(4) yes
O4 B3 O8 . 4_655 110.6(5) yes
O8 B3 O9 4_655 . 103.7(5) yes
O2 B4 O7 3_656 3_656 121.5(6) yes
O1 B5 O3 . 1_455 119.4(6) yes
O3 B5 O6 1_455 . 117.7(5) yes
O1 K O2 . . 79.70(10) yes
O2 K O3 . . 109.90(10) yes
O2 K O6 . . 91.60(10) yes
O2 K O8 . . 89.00(10) yes
O3 K O4 . . 78.00(10) yes
O3 K O6 . . 118.10(10) yes
O3 K O8 . . 103.40(10) yes
O4 K O6 . . 139.30(10) yes
O6 K O8 . . 135.40(10) yes
O5 B1 O9 . . 114.9(6) yes
O4 B2 O5 . 4_655 109.6(5) yes
O4 B2 O7 . 1_655 105.6(5) yes
O5 B2 O7 4_655 1_655 103.6(5) yes
O2 B3 O4 . . 108.1(5) yes
O2 B3 O9 . . 109.8(5) yes
O4 B3 O9 . . 114.0(5) yes
O2 B4 O3 3_656 . 116.4(5) yes
O3 B4 O7 . 3_656 122.1(6) yes
O1 B5 O6 . . 122.8(6) yes

loop_
_geom_bond_atom_site_label_1
_geom_bond_atom_site_label_2
_geom_bond_site_symmetry_2
_geom_bond_distance
_geom_bond_publ_flag
Sr O1 1_655 2.539(5) yes
Sr O1 4_655 2.564(5) yes
Sr O4 . 2.581(4) yes
Sr O5 1_655 2.602(4) yes
Sr O7 1_655 2.614(5) yes
Sr O7 4_645 2.744(4) yes
Sr O8 . 2.655(4) yes
Sr O9 1_655 3.058(4) yes
B1 O5 . 1.366(7) yes
B1 O8 . 1.363(8) yes
B2 O4 . 1.472(8) yes
B2 O6 3_656 1.436(8) yes
B3 O2 . 1.464(8) yes
B3 O8 4_655 1.518(8) yes
B4 O2 3_656 1.361(8) yes
B4 O7 3_656 1.367(8) yes
B5 O3 1_455 1.419(8) yes
K O1 . 2.833(4) yes
K O2 . 2.821(5) yes
K O2 3_656 2.770(4) yes
K O3 . 2.633(4) yes
K O4 . 2.940(5) yes
K O6 . 2.658(4) yes
K O8 . 2.970(5) yes
K O9 . 3.265(4) yes
K O9 4_645 2.902(5) yes
B1 O9 . 1.347(8) yes
B2 O5 4_655 1.467(8) yes
B2 O7 1_655 1.535(7) yes
B3 O4 . 1.449(7) yes
B3 O9 . 1.466(8) yes
B4 O3 . 1.364(8) yes
B5 O1 . 1.341(8) yes
B5 O6 . 1.365(8) yes
